data_2224021
loop_
_publ_author_name
'Fang, Shao-Ming'
'Hu, Min'
'Ma, Song-Tao'
'Liu, Chun-Sen'

_publ_section_title
<i>catena</i>-Poly[[chloridomercury(II)]-\m-1,4-diazabicyclo[2.2.2]octane-\k^2^<i>N</i>:<i>N</i>'-[chloridomercury(II)]-di-\m-chlorido]
_journal_coeditor_code SU2148
_journal_issue 11
_journal_name_full 'Acta Crystallographica Section E'
_journal_page_first m1477
_journal_page_last m1478
_journal_paper_doi 10.1107/S1600536809043839
_journal_volume 65
_journal_year 2009
_chemical_formula_iupac '[Hg2 Cl4 (C6 H12 N2)]'
_chemical_formula_moiety 'C3 H6 Cl2 Hg N'
_chemical_formula_sum 'C3 H6 Cl2 Hg N'
_chemical_formula_weight 327.58
_chemical_name_systematic
;
<i>catena</i>-Poly[[chloridomercury(II)]-\m-1,4-diazabicyclo[2,2,2]octane-
\k^2^<i>N</i>:<i>N</i>'-[chloridomercury(II)]-di-\m-chlorido]
;
_space_group_IT_number 63
_symmetry_cell_setting orthorhombic
_symmetry_space_group_name_Hall '-C 2c 2'
_symmetry_space_group_name_H-M 'C m c m'
_atom_sites_solution_hydrogens geom
_atom_sites_solution_primary direct
_atom_sites_solution_secondary difmap
_audit_creation_method SHELXL-97
_cell_angle_alpha 90.00
_cell_angle_beta 90.00
_cell_angle_gamma 90.00
_cell_formula_units_Z 8
_cell_length_a 9.2518(9)
_cell_length_b 8.8244(9)
_cell_length_c 14.7531(8)
_cell_measurement_reflns_used 453
_cell_measurement_temperature 293(2)
_cell_measurement_theta_max 30.2997
_cell_measurement_theta_min 3.1837
_cell_volume 1204.47(18)
_computing_cell_refinement 'SAINT (Bruker, 2007)'
_computing_data_collection 'SMART (Bruker, 2007)'
_computing_data_reduction 'SAINT (Bruker, 2007)'
_computing_molecular_graphics 'SHELXTL (Sheldrick, 2008)'
_computing_publication_material 'SHELXTL (Sheldrick, 2008) and PLATON (Spek, 2009)'
_computing_structure_refinement 'SHELXL97 (Sheldrick, 2008)'
_computing_structure_solution 'SHELXS97 (Sheldrick, 2008)'
_diffrn_ambient_temperature 293(2)
_diffrn_measured_fraction_theta_full 0.988
_diffrn_measured_fraction_theta_max 0.988
_diffrn_measurement_device_type 'Bruker SMART CCD area-detector'
_diffrn_measurement_method '\f and \w'
_diffrn_radiation_monochromator graphite
_diffrn_radiation_source 'fine-focus sealed tube'
_diffrn_radiation_type MoK\a
_diffrn_radiation_wavelength 0.71073
_diffrn_reflns_av_R_equivalents 0.0401
_diffrn_reflns_av_sigmaI/netI 0.0714
_diffrn_reflns_limit_h_max 10
_diffrn_reflns_limit_h_min -10
_diffrn_reflns_limit_k_max 8
_diffrn_reflns_limit_k_min -10
_diffrn_reflns_limit_l_max 9
_diffrn_reflns_limit_l_min -17
_diffrn_reflns_number 1322
_diffrn_reflns_theta_full 25.00
_diffrn_reflns_theta_max 25.00
_diffrn_reflns_theta_min 3.19
_diffrn_standards_decay_% 0
_diffrn_standards_number 0
_exptl_absorpt_coefficient_mu 26.311
_exptl_absorpt_correction_T_max 0.6212
_exptl_absorpt_correction_T_min 0.3529
_exptl_absorpt_correction_type multi-scan
_exptl_absorpt_process_details '(SADABS; Sheldrick, 1996)'
_exptl_crystal_colour colorless
_exptl_crystal_density_diffrn 3.613
_exptl_crystal_density_method 'not measured'
_exptl_crystal_description block
_exptl_crystal_F_000 1160
_exptl_crystal_size_max 0.05
_exptl_crystal_size_mid 0.04
_exptl_crystal_size_min 0.02
_refine_diff_density_max 1.406
_refine_diff_density_min -1.591
_refine_ls_extinction_method none
_refine_ls_goodness_of_fit_ref 0.961
_refine_ls_hydrogen_treatment constr
_refine_ls_matrix_type full
_refine_ls_number_parameters 39
_refine_ls_number_reflns 586
_refine_ls_number_restraints 6
_refine_ls_restrained_S_all 0.956
_refine_ls_R_factor_all 0.0601
_refine_ls_R_factor_gt 0.0369
_refine_ls_shift/su_max 0.000
_refine_ls_shift/su_mean 0.000
_refine_ls_structure_factor_coef Fsqd
_refine_ls_weighting_details 'calc w=1/[\s^2^(Fo^2^)+(0.0085P)^2^] where P=(Fo^2^+2Fc^2^)/3'
_refine_ls_weighting_scheme calc
_refine_ls_wR_factor_gt 0.0453
_refine_ls_wR_factor_ref 0.0470
_reflns_number_gt 392
_reflns_number_total 586
_reflns_threshold_expression I>2\s(I)
_cod_data_source_file su2148.cif
_cod_data_source_block I
_cod_depositor_comments
;
The following automatic conversions were performed:
'_symmetry_cell_setting' value 'Orthorhombic' changed to 'orthorhombic'
according to '/home/saulius/struct/CIF-dictionaries/cif_core.dic'
dictionary named 'cif_core.dic' version 2.4.1 from 2010-06-29.

Automatic conversion script
Id: cif_fix_enum 1527 2010-12-29 10:47:43Z saulius 

The following automatic conversions were performed:

'_symmetry_cell_setting' value 'Orthorhombic' changed to
'orthorhombic' according to
/home/saulius/struct/CIF-dictionaries/cif_core.dic dictionary named
'cif_core.dic' version 2.4.1 from 2010-06-29.

Automatic conversion script
Id: cif_fix_values 1715 2011-07-08 13:25:40Z adriana 
;
_cod_database_code 2224021
_cod_database_fobs_code 2224021

loop_
_symmetry_equiv_pos_as_xyz
'x, y, z'
'-x, -y, z+1/2'
'-x, y, -z+1/2'
'x, -y, -z'
'x+1/2, y+1/2, z'
'-x+1/2, -y+1/2, z+1/2'
'-x+1/2, y+1/2, -z+1/2'
'x+1/2, -y+1/2, -z'
'-x, -y, -z'
'x, y, -z-1/2'
'x, -y, z-1/2'
'-x, y, z'
'-x+1/2, -y+1/2, -z'
'x+1/2, y+1/2, -z-1/2'
'x+1/2, -y+1/2, z-1/2'
'-x+1/2, y+1/2, z'

loop_
_atom_site_type_symbol
_atom_site_label
_atom_site_fract_x
_atom_site_fract_y
_atom_site_fract_z
_atom_site_U_iso_or_equiv
_atom_site_adp_type
_atom_site_calc_flag
_atom_site_refinement_flags
_atom_site_occupancy
_atom_site_disorder_assembly
_atom_site_disorder_group
Hg Hg1 0.5000 0.22915(6) 0.51455(3) 0.0533(2) Uani d S 1 . .
C C1 0.5000 0.0735(12) 0.6983(7) 0.036(3) Uani d S 1 . .
H H1A 0.5849 0.0205 0.6763 0.043 Uiso calc PR 0.50 . .
H H1B 0.4151 0.0205 0.6763 0.043 Uiso calc PR 0.50 . .
C C2 0.3708(8) 0.3114(9) 0.6975(5) 0.032(2) Uani d . 1 . .
H H2A 0.2843 0.2615 0.6754 0.039 Uiso calc R 1 . .
H H2B 0.3704 0.4150 0.6754 0.039 Uiso calc R 1 . .
Cl Cl1 0.2906(3) 0.0000 0.5000 0.0344(8) Uani d S 1 . .
Cl Cl2 0.5000 0.3087(3) 0.3653(2) 0.0349(9) Uani d S 1 . .
N N1 0.5000 0.2318(11) 0.6631(6) 0.022(2) Uani d SU 1 . .

loop_
_atom_site_aniso_label
_atom_site_aniso_U_11
_atom_site_aniso_U_22
_atom_site_aniso_U_33
_atom_site_aniso_U_12
_atom_site_aniso_U_13
_atom_site_aniso_U_23
Hg1 0.0692(4) 0.0785(5) 0.0122(3) 0.000 0.000 0.0076(3)
C1 0.055(9) 0.017(6) 0.036(8) 0.000 0.000 0.006(5)
C2 0.016(5) 0.050(6) 0.031(5) -0.003(4) -0.003(4) 0.008(4)
Cl1 0.0244(17) 0.0511(18) 0.028(2) 0.000 0.000 -0.0067(17)
Cl2 0.042(2) 0.043(2) 0.0198(16) 0.000 0.000 0.0094(13)
N1 0.022(2) 0.022(2) 0.022(2) 0.000 0.000 0.0000(10)

loop_
_atom_type_symbol
_atom_type_description
_atom_type_scat_dispersion_real
_atom_type_scat_dispersion_imag
_atom_type_scat_source
C C 0.0033 0.0016 'International Tables Vol C Tables 4.2.6.8 and 6.1.1.4'
H H 0.0000 0.0000 'International Tables Vol C Tables 4.2.6.8 and 6.1.1.4'
N N 0.0061 0.0033 'International Tables Vol C Tables 4.2.6.8 and 6.1.1.4'
Hg Hg -2.3894 9.2266 'International Tables Vol C Tables 4.2.6.8 and 6.1.1.4'
Cl Cl 0.1484 0.1585 'International Tables Vol C Tables 4.2.6.8 and 6.1.1.4'

loop_
_geom_angle_atom_site_label_1
_geom_angle_atom_site_label_2
_geom_angle_atom_site_label_3
_geom_angle_site_symmetry_1
_geom_angle_site_symmetry_3
_geom_angle
_geom_angle_publ_flag
N1 Hg1 Cl2 . . 161.7(3) ?
N1 Hg1 Cl1 . 9_656 94.82(18) ?
Cl2 Hg1 Cl1 . 9_656 98.39(5) ?
N1 Hg1 Cl1 . . 94.82(18) ?
Cl2 Hg1 Cl1 . . 98.39(5) ?
Cl1 Hg1 Cl1 9_656 . 87.21(7) ?
N1 C1 C1 . 10_557 110.4(5) ?
N1 C1 H1A . . 109.6 ?
C1 C1 H1A 10_557 . 109.6 ?
N1 C1 H1B . . 109.6 ?
C1 C1 H1B 10_557 . 109.6 ?
H1A C1 H1B . . 108.1 ?
N1 C2 C2 . 10_557 110.1(4) ?
N1 C2 H2A . . 109.6 ?
C2 C2 H2A 10_557 . 109.6 ?
N1 C2 H2B . . 109.6 ?
C2 C2 H2B 10_557 . 109.6 ?
H2A C2 H2B . . 108.2 ?
Hg1 Cl1 Hg1 . 9_656 92.79(7) ?
C2 N1 C2 12_655 . 108.1(8) ?
C2 N1 C1 12_655 . 109.1(6) ?
C2 N1 C1 . . 109.1(6) ?
C2 N1 Hg1 12_655 . 110.4(5) ?
C2 N1 Hg1 . . 110.4(5) ?
C1 N1 Hg1 . . 109.8(6) ?

loop_
_geom_bond_atom_site_label_1
_geom_bond_atom_site_label_2
_geom_bond_site_symmetry_2
_geom_bond_distance
_geom_bond_publ_flag
Hg1 N1 . 2.192(8) n
Hg1 Cl2 . 2.311(3) n
Hg1 Cl1 9_656 2.8083(17) ?
Hg1 Cl1 . 2.8083(17) n
C1 N1 . 1.490(13) ?
C1 C1 10_557 1.52(2) ?
C1 H1A . 0.9700 ?
C1 H1B . 0.9700 ?
C2 N1 . 1.476(9) ?
C2 C2 10_557 1.549(15) ?
C2 H2A . 0.9700 ?
C2 H2B . 0.9700 ?
Cl1 Hg1 9_656 2.8083(17) ?
N1 C2 12_655 1.476(9) ?

loop_
_geom_hbond_atom_site_label_D
_geom_hbond_atom_site_label_H
_geom_hbond_atom_site_label_A
_geom_hbond_site_symmetry_A
_geom_hbond_distance_DH
_geom_hbond_distance_HA
_geom_hbond_distance_DA
_geom_hbond_angle_DHA
C2 H2A Cl2 8_456 0.97 2.77 3.708(8) 163
C2 H2B Cl2 4_566 0.97 2.78 3.678(8) 154
